data_7106356
loop_
_publ_author_name
'Ming-Hua Xie'
'Xiu-Li Yang'
'Chuan-De Wu'

_publ_section_title
;
 A metalloporphyrin functionalized metal-organic framework for selective
 oxidization of styrene
;
_journal_name_full Chem.Commun.
_journal_page_first 5521
_journal_paper_doi 10.1039/c1cc10461f
_journal_volume 47
_journal_year 2011
_chemical_formula_sum 'C54 H41.5 Cd1.25 N6 O11 Pd'
_chemical_formula_weight 1197.33
_chemical_name_systematic
;
?
;
_space_group_IT_number 15
_symmetry_cell_setting monoclinic
_symmetry_space_group_name_Hall '-C 2yc'
_symmetry_space_group_name_H-M 'C 1 2/c 1'
_atom_sites_solution_hydrogens geom
_atom_sites_solution_primary direct
_atom_sites_solution_secondary difmap
_audit_creation_method SHELXL-97
_cell_angle_alpha 90.00
_cell_angle_beta 96.361(2)
_cell_angle_gamma 90.00
_cell_formula_units_Z 4
_cell_length_a 7.29530(10)
_cell_length_b 25.5761(7)
_cell_length_c 30.7597(6)
_cell_measurement_reflns_used 15512
_cell_measurement_temperature 293(2)
_cell_measurement_theta_max 58.91
_cell_measurement_theta_min 3.46
_cell_volume 5704.0(2)
_computing_cell_refinement 'CrysAlisPro (Oxford Diffraction Ltd., 2010)'
_computing_data_collection 'CrysAlisPro (Oxford Diffraction Ltd., 2010)'
_computing_data_reduction 'CrysAlisPro (Oxford Diffraction Ltd., 2010)'
_computing_molecular_graphics 'SHELXL-97 (Sheldrick, 1997)'
_computing_publication_material 'CrystalStructure and PLATON (Spek, 2001)'
_computing_structure_refinement 'SHELXL-97 (Sheldrick, 1997)'
_computing_structure_solution 'SHELXS-97 (Sheldrick, 1997)'
_diffrn_ambient_temperature 293(2)
_diffrn_measured_fraction_theta_full 0.989
_diffrn_measured_fraction_theta_max 0.989
_diffrn_measurement_device_type 'Xcalibur, Atlas, Gemini ultra'
_diffrn_measurement_method '\w scans'
_diffrn_radiation_monochromator graphite
_diffrn_radiation_source 'fine-focus sealed tube'
_diffrn_radiation_type CuK\a
_diffrn_radiation_wavelength 1.54178
_diffrn_reflns_av_R_equivalents 0.0332
_diffrn_reflns_av_sigmaI/netI 0.0353
_diffrn_reflns_limit_h_max 8
_diffrn_reflns_limit_h_min -6
_diffrn_reflns_limit_k_max 27
_diffrn_reflns_limit_k_min -28
_diffrn_reflns_limit_l_max 33
_diffrn_reflns_limit_l_min -34
_diffrn_reflns_number 15512
_diffrn_reflns_theta_full 58.91
_diffrn_reflns_theta_max 58.91
_diffrn_reflns_theta_min 3.46
_exptl_absorpt_coefficient_mu 6.756
_exptl_absorpt_correction_T_max 0.713
_exptl_absorpt_correction_T_min 0.290
_exptl_absorpt_correction_type multi-scan
_exptl_absorpt_process_details CrysAlisPro
_exptl_crystal_colour 'dark brown'
_exptl_crystal_density_diffrn 1.394
_exptl_crystal_density_method 'not measured'
_exptl_crystal_description block
_exptl_crystal_F_000 2406
_exptl_crystal_size_max 0.21
_exptl_crystal_size_mid 0.17
_exptl_crystal_size_min 0.05
_platon_squeeze_details
;
;
_refine_diff_density_max 1.065
_refine_diff_density_min -0.493
_refine_diff_density_rms 0.121
_refine_ls_extinction_method none
_refine_ls_goodness_of_fit_ref 1.024
_refine_ls_hydrogen_treatment constr
_refine_ls_matrix_type full
_refine_ls_number_parameters 284
_refine_ls_number_reflns 4054
_refine_ls_number_restraints 4
_refine_ls_restrained_S_all 1.024
_refine_ls_R_factor_all 0.0852
_refine_ls_R_factor_gt 0.0776
_refine_ls_shift/su_max 0.000
_refine_ls_shift/su_mean 0.000
_refine_ls_structure_factor_coef Fsqd
_refine_ls_weighting_details 'calc w=1/[\s^2^(Fo^2^)+(0.0867P)^2^+21.1888P] where P=(Fo^2^+2Fc^2^)/3'
_refine_ls_weighting_scheme calc
_refine_ls_wR_factor_gt 0.1837
_refine_ls_wR_factor_ref 0.1904
_reflns_number_gt 3395
_reflns_number_total 4054
_reflns_threshold_expression >2\s(I)
_cod_data_source_file c1cc10461f.txt
_cod_data_source_block New1
_cod_original_sg_symbol_H-M C2/c
_cod_original_formula_sum 'C54 H41.50 Cd1.25 N6 O11 Pd'
_cod_database_code 7106356

loop_
_symmetry_equiv_pos_as_xyz
'x, y, z'
'-x, y, -z+1/2'
'x+1/2, y+1/2, z'
'-x+1/2, y+1/2, -z+1/2'
'-x, -y, -z'
'x, -y, z-1/2'
'-x+1/2, -y+1/2, -z'
'x+1/2, -y+1/2, z-1/2'

loop_
_atom_site_label
_atom_site_type_symbol
_atom_site_fract_x
_atom_site_fract_y
_atom_site_fract_z
_atom_site_U_iso_or_equiv
_atom_site_adp_type
_atom_site_occupancy
_atom_site_symmetry_multiplicity
_atom_site_calc_flag
_atom_site_refinement_flags
_atom_site_disorder_assembly
_atom_site_disorder_group
Cd1 Cd 0.5000 0.34476(3) 0.2500 0.0995(3) Uani 1 2 d S . .
Cd2 Cd 1.0000 0.2909(2) 0.2500 0.1441(16) Uani 0.25 2 d SPD . .
Pd1 Pd 1.5000 0.5000 0.0000 0.0954(3) Uani 1 2 d S . .
O1 O 0.7851(8) 0.3686(3) 0.22808(18) 0.1140(17) Uani 1 1 d . . .
O2 O 0.5485(9) 0.4081(3) 0.1943(2) 0.142(3) Uani 1 1 d . . .
O3 O 0.913(4) 0.2360(7) -0.2022(6) 0.357(18) Uani 1 1 d D . .
O4 O 1.197(4) 0.2027(5) -0.1961(4) 0.366(17) Uani 1 1 d D . .
O5 O 0.991(5) 0.2418(15) 0.3074(9) 0.303(15) Uani 0.25 1 d PD . .
N1 N 1.4447(9) 0.5295(3) 0.05850(19) 0.0964(17) Uani 1 1 d . . .
N2 N 1.2867(9) 0.4502(3) -0.0003(2) 0.0998(17) Uani 1 1 d . . .
C1 C 1.5364(13) 0.5692(4) 0.0816(3) 0.101(2) Uani 1 1 d . . .
C2 C 1.4591(16) 0.5756(5) 0.1223(3) 0.127(3) Uani 1 1 d . . .
H2A H 1.4974 0.5994 0.1443 0.153 Uiso 1 1 calc R . .
C3 C 1.3246(14) 0.5417(5) 0.1224(3) 0.123(3) Uani 1 1 d . . .
H3A H 1.2499 0.5379 0.1448 0.147 Uiso 1 1 calc R . .
C4 C 1.3093(12) 0.5114(4) 0.0832(3) 0.107(2) Uani 1 1 d . . .
C5 C 1.1839(11) 0.4725(4) 0.0713(3) 0.103(2) Uani 1 1 d . . .
C6 C 1.1709(12) 0.4447(4) 0.0320(3) 0.106(2) Uani 1 1 d . . .
C7 C 1.0463(18) 0.4047(5) 0.0203(4) 0.149(4) Uani 1 1 d . . .
H7A H 0.9528 0.3936 0.0364 0.179 Uiso 1 1 calc R . .
C8 C 1.0835(18) 0.3845(5) -0.0182(4) 0.146(4) Uani 1 1 d . . .
H8A H 1.0233 0.3568 -0.0333 0.175 Uiso 1 1 calc R . .
C9 C 1.2316(14) 0.4137(4) -0.0309(3) 0.113(3) Uani 1 1 d . . .
C10 C 1.3174(14) 0.4033(4) -0.0695(3) 0.110(2) Uani 1 1 d . . .
C11 C 1.0624(11) 0.4553(4) 0.1050(3) 0.107(2) Uani 1 1 d . . .
C12 C 1.1363(12) 0.4282(4) 0.1417(3) 0.121(3) Uani 1 1 d . . .
H12A H 1.2621 0.4213 0.1458 0.145 Uiso 1 1 calc R . .
C13 C 1.0252(12) 0.4116(4) 0.1719(3) 0.118(3) Uani 1 1 d . . .
H13A H 1.0773 0.3939 0.1966 0.142 Uiso 1 1 calc R . .
C14 C 0.8373(11) 0.4204(4) 0.1664(2) 0.102(2) Uani 1 1 d . . .
C15 C 0.7642(12) 0.4481(4) 0.1305(3) 0.111(3) Uani 1 1 d . . .
H15A H 0.6387 0.4556 0.1267 0.133 Uiso 1 1 calc R . .
C16 C 0.8749(12) 0.4646(4) 0.1002(3) 0.116(3) Uani 1 1 d . . .
H16A H 0.8225 0.4826 0.0756 0.139 Uiso 1 1 calc R . .
C17 C 0.7153(12) 0.3975(4) 0.1987(3) 0.104(2) Uani 1 1 d . . .
C18 C 1.2470(14) 0.3592(3) -0.0981(2) 0.137(4) Uani 1 1 d G . .
C19 C 1.0731(13) 0.3619(3) -0.1216(3) 0.160(4) Uani 1 1 d G . .
H19A H 0.9972 0.3905 -0.1181 0.191 Uiso 1 1 calc R . .
C20 C 1.0126(14) 0.3218(5) -0.1502(3) 0.188(6) Uani 1 1 d G . .
H20A H 0.8962 0.3236 -0.1659 0.225 Uiso 1 1 calc R . .
C21 C 1.126(2) 0.2791(4) -0.1554(3) 0.236(11) Uani 1 1 d GD . .
C22 C 1.300(2) 0.2765(3) -0.1319(4) 0.273(14) Uani 1 1 d G . .
H22A H 1.3758 0.2479 -0.1354 0.328 Uiso 1 1 calc R . .
C23 C 1.3604(15) 0.3165(4) -0.1033(3) 0.204(8) Uani 1 1 d G . .
H23A H 1.4767 0.3147 -0.0876 0.245 Uiso 1 1 calc R . .
C24 C 1.072(4) 0.2363(8) -0.1888(6) 0.244(13) Uani 1 1 d D . .

loop_
_atom_site_aniso_label
_atom_site_aniso_U_11
_atom_site_aniso_U_22
_atom_site_aniso_U_33
_atom_site_aniso_U_23
_atom_site_aniso_U_13
_atom_site_aniso_U_12
Cd1 0.1069(6) 0.1207(6) 0.0743(5) 0.000 0.0249(4) 0.000
Cd2 0.142(3) 0.148(3) 0.154(4) 0.000 0.070(3) 0.000
Pd1 0.0987(6) 0.1158(7) 0.0744(5) 0.0031(4) 0.0222(4) 0.0111(4)
O1 0.101(3) 0.158(5) 0.083(3) 0.019(3) 0.009(3) -0.010(3)
O2 0.102(4) 0.206(7) 0.125(5) 0.051(5) 0.044(4) 0.026(4)
O3 0.67(5) 0.211(16) 0.176(13) -0.030(11) -0.02(2) -0.20(2)
O4 0.81(5) 0.149(9) 0.115(8) -0.027(7) -0.047(15) 0.047(18)
O5 0.15(3) 0.30(4) 0.43(4) -0.04(3) -0.09(2) -0.03(2)
N1 0.097(4) 0.120(5) 0.075(3) 0.005(3) 0.021(3) 0.016(3)
N2 0.107(4) 0.125(5) 0.070(3) 0.002(3) 0.021(3) 0.005(4)
C1 0.115(6) 0.116(6) 0.074(5) -0.017(4) 0.015(4) 0.011(5)
C2 0.127(7) 0.164(9) 0.094(6) -0.026(6) 0.026(5) 0.007(7)
C3 0.112(6) 0.177(9) 0.084(5) -0.017(6) 0.031(5) 0.014(7)
C4 0.098(5) 0.152(7) 0.074(5) 0.004(5) 0.027(4) 0.016(5)
C5 0.085(5) 0.149(7) 0.078(5) 0.010(5) 0.017(4) 0.007(5)
C6 0.101(5) 0.136(7) 0.082(5) 0.004(5) 0.022(4) -0.010(5)
C7 0.161(9) 0.197(11) 0.098(7) -0.002(7) 0.046(6) -0.049(9)
C8 0.174(10) 0.164(9) 0.104(7) -0.010(6) 0.034(7) -0.045(8)
C9 0.132(7) 0.121(6) 0.089(5) 0.003(5) 0.030(5) -0.017(5)
C10 0.128(7) 0.121(6) 0.082(5) -0.007(5) 0.016(5) 0.000(5)
C11 0.090(5) 0.156(7) 0.077(5) 0.013(5) 0.020(4) 0.010(5)
C12 0.090(5) 0.185(9) 0.092(6) 0.021(6) 0.024(4) 0.021(5)
C13 0.095(5) 0.179(9) 0.081(5) 0.025(5) 0.009(4) 0.014(5)
C14 0.090(5) 0.146(7) 0.074(4) 0.007(4) 0.023(4) 0.013(4)
C15 0.089(5) 0.147(7) 0.100(6) 0.020(5) 0.024(4) 0.021(5)
C16 0.099(6) 0.162(8) 0.088(5) 0.027(5) 0.017(4) 0.021(5)
C17 0.100(6) 0.137(7) 0.076(5) 0.002(5) 0.016(4) 0.005(5)
C18 0.200(11) 0.129(8) 0.085(6) -0.003(5) 0.028(7) -0.011(8)
C19 0.204(13) 0.151(10) 0.124(8) -0.014(8) 0.017(8) -0.043(9)
C20 0.278(19) 0.156(11) 0.126(10) -0.015(9) 0.009(11) -0.064(12)
C21 0.48(4) 0.124(10) 0.099(9) -0.014(8) 0.006(14) -0.059(16)
C22 0.52(4) 0.178(15) 0.106(10) -0.047(10) -0.036(16) 0.11(2)
C23 0.33(2) 0.148(11) 0.120(9) -0.025(8) -0.011(11) 0.057(13)
C24 0.44(4) 0.19(2) 0.116(13) -0.008(12) 0.064(19) 0.06(3)

loop_
_atom_type_symbol
_atom_type_description
_atom_type_scat_dispersion_real
_atom_type_scat_dispersion_imag
_atom_type_scat_source
C C 0.0181 0.0091 'International Tables Vol C Tables 4.2.6.8 and 6.1.1.4'
H H 0.0000 0.0000 'International Tables Vol C Tables 4.2.6.8 and 6.1.1.4'
N N 0.0311 0.0180 'International Tables Vol C Tables 4.2.6.8 and 6.1.1.4'
O O 0.0492 0.0322 'International Tables Vol C Tables 4.2.6.8 and 6.1.1.4'
Pd Pd 0.1215 3.9337 'International Tables Vol C Tables 4.2.6.8 and 6.1.1.4'
Cd Cd 0.1185 4.6533 'International Tables Vol C Tables 4.2.6.8 and 6.1.1.4'

loop_
_geom_angle_atom_site_label_1
_geom_angle_atom_site_label_2
_geom_angle_atom_site_label_3
_geom_angle
_geom_angle_site_symmetry_1
_geom_angle_site_symmetry_3
_geom_angle_publ_flag
O1 Cd1 O1 149.8(4) . 2_655 ?
O1 Cd1 O4 81.2(7) . 8_456 ?
O1 Cd1 O4 114.6(6) 2_655 8_456 ?
O1 Cd1 O4 114.6(6) . 7_655 ?
O1 Cd1 O4 81.2(7) 2_655 7_655 ?
O4 Cd1 O4 119.3(7) 8_456 7_655 ?
O1 Cd1 O2 103.6(2) . 2_655 ?
O1 Cd1 O2 54.2(2) 2_655 2_655 ?
O4 Cd1 O2 88.4(4) 8_456 2_655 ?
O4 Cd1 O2 134.9(6) 7_655 2_655 ?
O1 Cd1 O2 54.2(2) . . ?
O1 Cd1 O2 103.6(2) 2_655 . ?
O4 Cd1 O2 134.9(6) 8_456 . ?
O4 Cd1 O2 88.4(4) 7_655 . ?
O2 Cd1 O2 95.6(4) 2_655 . ?
O1 Cd1 O3 129.6(5) . 8_456 ?
O1 Cd1 O3 76.6(5) 2_655 8_456 ?
O4 Cd1 O3 52.1(4) 8_456 8_456 ?
O4 Cd1 O3 80.1(6) 7_655 8_456 ?
O2 Cd1 O3 93.8(5) 2_655 8_456 ?
O2 Cd1 O3 168.4(5) . 8_456 ?
O1 Cd1 O3 76.6(5) . 7_655 ?
O1 Cd1 O3 129.6(5) 2_655 7_655 ?
O4 Cd1 O3 80.1(6) 8_456 7_655 ?
O4 Cd1 O3 52.1(4) 7_655 7_655 ?
O2 Cd1 O3 168.4(5) 2_655 7_655 ?
O2 Cd1 O3 93.8(5) . 7_655 ?
O3 Cd1 O3 77.7(9) 8_456 7_655 ?
O1 Cd1 C17 27.1(2) . . ?
O1 Cd1 C17 129.1(3) 2_655 . ?
O4 Cd1 C17 108.2(7) 8_456 . ?
O4 Cd1 C17 101.0(5) 7_655 . ?
O2 Cd1 C17 102.7(3) 2_655 . ?
O2 Cd1 C17 27.2(2) . . ?
O3 Cd1 C17 154.3(5) 8_456 . ?
O3 Cd1 C17 82.8(5) 7_655 . ?
O1 Cd1 C17 129.1(3) . 2_655 ?
O1 Cd1 C17 27.1(2) 2_655 2_655 ?
O4 Cd1 C17 101.0(5) 8_456 2_655 ?
O4 Cd1 C17 108.2(7) 7_655 2_655 ?
O2 Cd1 C17 27.2(2) 2_655 2_655 ?
O2 Cd1 C17 102.7(3) . 2_655 ?
O3 Cd1 C17 82.8(5) 8_456 2_655 ?
O3 Cd1 C17 154.3(5) 7_655 2_655 ?
C17 Cd1 C17 120.2(4) . 2_655 ?
O5 Cd2 O5 109(2) . 2_755 ?
O5 Cd2 O1 125.9(12) . . ?
O5 Cd2 O1 107.7(10) 2_755 . ?
O5 Cd2 O1 107.7(10) . 2_755 ?
O5 Cd2 O1 125.9(12) 2_755 2_755 ?
O1 Cd2 O1 79.0(3) . 2_755 ?
N2 Pd1 N2 179.999(1) 5_865 . ?
N2 Pd1 N1 89.4(3) 5_865 . ?
N2 Pd1 N1 90.6(3) . . ?
N2 Pd1 N1 90.6(3) 5_865 5_865 ?
N2 Pd1 N1 89.4(3) . 5_865 ?
N1 Pd1 N1 180.00(14) . 5_865 ?
C17 O1 Cd1 93.4(5) . . ?
C17 O1 Cd2 147.7(6) . . ?
Cd1 O1 Cd2 105.0(2) . . ?
C17 O2 Cd1 89.7(5) . . ?
C24 O3 Cd1 85.0(12) . 7_655 ?
C24 O4 Cd1 94.3(10) . 7_655 ?
C1 N1 C4 107.5(7) . . ?
C1 N1 Pd1 126.9(5) . . ?
C4 N1 Pd1 125.6(6) . . ?
C9 N2 C6 105.9(7) . . ?
C9 N2 Pd1 127.5(5) . . ?
C6 N2 Pd1 126.5(6) . . ?
C10 C1 N1 126.4(7) 5_865 . ?
C10 C1 C2 124.9(9) 5_865 . ?
N1 C1 C2 108.7(9) . . ?
C3 C2 C1 107.0(9) . . ?
C2 C3 C4 110.2(8) . . ?
C5 C4 N1 126.0(8) . . ?
C5 C4 C3 127.3(8) . . ?
N1 C4 C3 106.6(9) . . ?
C4 C5 C6 125.4(7) . . ?
C4 C5 C11 116.9(8) . . ?
C6 C5 C11 117.4(8) . . ?
N2 C6 C7 108.8(8) . . ?
N2 C6 C5 125.7(8) . . ?
C7 C6 C5 125.4(8) . . ?
C8 C7 C6 108.7(9) . . ?
C7 C8 C9 106.2(10) . . ?
N2 C9 C8 110.5(8) . . ?
N2 C9 C10 125.7(8) . . ?
C8 C9 C10 123.7(9) . . ?
C1 C10 C9 124.0(8) 5_865 . ?
C1 C10 C18 117.3(8) 5_865 . ?
C9 C10 C18 118.7(9) . . ?
C12 C11 C16 117.8(7) . . ?
C12 C11 C5 120.2(7) . . ?
C16 C11 C5 121.9(7) . . ?
C13 C12 C11 120.3(8) . . ?
C12 C13 C14 121.5(8) . . ?
C15 C14 C13 118.3(7) . . ?
C15 C14 C17 121.4(7) . . ?
C13 C14 C17 120.2(8) . . ?
C16 C15 C14 120.3(8) . . ?
C15 C16 C11 121.8(8) . . ?
O1 C17 O2 122.1(8) . . ?
O1 C17 C14 119.0(8) . . ?
O2 C17 C14 118.9(8) . . ?
O1 C17 Cd1 59.5(4) . . ?
O2 C17 Cd1 63.1(5) . . ?
C14 C17 Cd1 172.4(6) . . ?
C19 C18 C23 120.0 . . ?
C19 C18 C10 120.4(8) . . ?
C23 C18 C10 119.5(8) . . ?
C18 C19 C20 120.0 . . ?
C21 C20 C19 120.0 . . ?
C20 C21 C22 120.0 . . ?
C20 C21 C24 122.0(13) . . ?
C22 C21 C24 117.8(13) . . ?
C23 C22 C21 120.0 . . ?
C22 C23 C18 120.0 . . ?
O3 C24 O4 128.1(16) . . ?
O3 C24 C21 114.1(16) . . ?
O4 C24 C21 117.5(15) . . ?

loop_
_geom_bond_atom_site_label_1
_geom_bond_atom_site_label_2
_geom_bond_distance
_geom_bond_site_symmetry_2
_geom_bond_publ_flag
Cd1 O1 2.337(5) . ?
Cd1 O1 2.337(5) 2_655 ?
Cd1 O4 2.402(16) 8_456 ?
Cd1 O4 2.402(16) 7_655 ?
Cd1 O2 2.414(7) 2_655 ?
Cd1 O2 2.414(7) . ?
Cd1 O3 2.65(2) 8_456 ?
Cd1 O3 2.652(19) 7_655 ?
Cd1 C17 2.708(9) . ?
Cd1 C17 2.708(9) 2_655 ?
Cd2 O5 2.174(10) . ?
Cd2 O5 2.174(10) 2_755 ?
Cd2 O1 2.574(8) . ?
Cd2 O1 2.574(8) 2_755 ?
Pd1 N2 2.011(7) 5_865 ?
Pd1 N2 2.011(7) . ?
Pd1 N1 2.032(6) . ?
Pd1 N1 2.033(6) 5_865 ?
O1 C17 1.235(10) . ?
O2 C17 1.239(10) . ?
O3 C24 1.188(10) . ?
O3 Cd1 2.652(19) 7_655 ?
O4 C24 1.292(10) . ?
O4 Cd1 2.402(16) 7_655 ?
N1 C1 1.370(11) . ?
N1 C4 1.390(10) . ?
N2 C9 1.354(11) . ?
N2 C6 1.381(10) . ?
C1 C10 1.364(13) 5_865 ?
C1 C2 1.439(12) . ?
C2 C3 1.310(14) . ?
C3 C4 1.429(13) . ?
C4 C5 1.374(13) . ?
C5 C6 1.394(12) . ?
C5 C11 1.503(11) . ?
C6 C7 1.389(14) . ?
C7 C8 1.346(15) . ?
C8 C9 1.404(14) . ?
C9 C10 1.426(12) . ?
C10 C1 1.364(13) 5_865 ?
C10 C18 1.487(11) . ?
C11 C12 1.381(12) . ?
C11 C16 1.380(11) . ?
C12 C13 1.367(12) . ?
C13 C14 1.381(11) . ?
C14 C15 1.371(11) . ?
C14 C17 1.521(12) . ?
C15 C16 1.366(12) . ?
C18 C19 1.3900 . ?
C18 C23 1.3900 . ?
C19 C20 1.3900 . ?
C20 C21 1.3900 . ?
C21 C22 1.3900 . ?
C21 C24 1.523(10) . ?
C22 C23 1.3900 . ?

loop_
_platon_squeeze_void_nr
_platon_squeeze_void_average_x
_platon_squeeze_void_average_y
_platon_squeeze_void_average_z
_platon_squeeze_void_volume
_platon_squeeze_void_count_electrons
_platon_squeeze_void_content
1 -0.111 0.250 0.000 364 56 ' '
2 0.048 0.750 0.000 364 56 ' '
3 -0.017 0.579 0.250 242 36 ' '
4 -0.017 0.079 0.250 242 36 ' '
5 -0.085 0.750 0.500 363 56 ' '
6 0.090 0.250 0.501 363 56 ' '
7 -0.016 0.422 0.750 242 36 ' '
8 -0.018 0.922 0.750 242 36 ' '
